data_7219272
loop_
_publ_author_name
'Singh, Udai P.'
'Tomar, Kapil'
'Kashyap, Sujata'

_publ_section_title
;
 Supramolecular assemblies of benzene-1,3,5-tricarboxylic acid and
 3,5-substituted pyrazoles: formation and structural analysis
;
_journal_issue 6
_journal_name_full CrystEngComm
_journal_page_first 1421
_journal_paper_doi 10.1039/C4CE02117G
_journal_volume 17
_journal_year 2015
_chemical_formula_moiety 'C13 H17 N2, C9 H6 O6, C9 H5 O6'
_chemical_formula_sum 'C31 H28 N2 O12'
_chemical_formula_weight 620.55
_chemical_name_systematic
; 
 ? 
;
_space_group_IT_number 2
_symmetry_cell_setting triclinic
_symmetry_space_group_name_Hall '-P 1'
_symmetry_space_group_name_H-M 'P -1'
_atom_sites_solution_hydrogens geom
_atom_sites_solution_primary direct
_atom_sites_solution_secondary difmap
_audit_creation_method SHELXL-97
_audit_update_record
;
2014-10-21 deposited with the CCDC.
2014-12-22 downloaded from the CCDC.
;
_cell_angle_alpha 89.54(3)
_cell_angle_beta 78.13(3)
_cell_angle_gamma 77.87(3)
_cell_formula_units_Z 2
_cell_length_a 10.979(2)
_cell_length_b 11.020(2)
_cell_length_c 14.010(3)
_cell_measurement_reflns_used 100
_cell_measurement_temperature 273(2)
_cell_measurement_theta_max 28.45
_cell_measurement_theta_min 2.88
_cell_volume 1620.7(6)
_computing_cell_refinement 'Bruker Kappa Apex'
_computing_data_collection 'Bruker Kappa Apex'
_computing_data_reduction 'Bruker SAINT'
_computing_molecular_graphics 'Bruker SHELXTL'
_computing_publication_material 'Bruker SHELXTL'
_computing_structure_refinement 'SHELXL-97 (Sheldrick, 2008)'
_computing_structure_solution 'SHELXS-97 (Sheldrick, 2008)'
_diffrn_ambient_temperature 273(2)
_diffrn_measured_fraction_theta_full 0.989
_diffrn_measured_fraction_theta_max 0.989
_diffrn_measurement_device_type 'CCD area detector'
_diffrn_measurement_method 'phi omega scans'
_diffrn_radiation_monochromator graphite
_diffrn_radiation_source 'fine-focus sealed tube'
_diffrn_radiation_type MoK\a
_diffrn_radiation_wavelength 0.71073
_diffrn_reflns_av_R_equivalents 0.0389
_diffrn_reflns_av_sigmaI/netI 0.0362
_diffrn_reflns_limit_h_max 14
_diffrn_reflns_limit_h_min -14
_diffrn_reflns_limit_k_max 14
_diffrn_reflns_limit_k_min -13
_diffrn_reflns_limit_l_max 17
_diffrn_reflns_limit_l_min -17
_diffrn_reflns_number 32695
_diffrn_reflns_theta_full 27.00
_diffrn_reflns_theta_max 27.00
_diffrn_reflns_theta_min 1.49
_exptl_absorpt_coefficient_mu 0.099
_exptl_absorpt_correction_T_max 0.979
_exptl_absorpt_correction_T_min 0.970
_exptl_absorpt_correction_type multi-scan
_exptl_absorpt_process_details '(SADABS; Bruker, 2000)'
_exptl_crystal_colour colorless
_exptl_crystal_density_diffrn 1.272
_exptl_crystal_density_method 'not measured'
_exptl_crystal_description block
_exptl_crystal_F_000 648.0
_exptl_crystal_size_max 0.24
_exptl_crystal_size_mid 0.21
_exptl_crystal_size_min 0.17
_refine_diff_density_max 0.629
_refine_diff_density_min -0.352
_refine_diff_density_rms 0.111
_refine_ls_extinction_method none
_refine_ls_goodness_of_fit_ref 0.966
_refine_ls_hydrogen_treatment constr
_refine_ls_matrix_type full
_refine_ls_number_parameters 408
_refine_ls_number_reflns 7062
_refine_ls_number_restraints 0
_refine_ls_restrained_S_all 0.966
_refine_ls_R_factor_all 0.0938
_refine_ls_R_factor_gt 0.0531
_refine_ls_shift/su_max 0.000
_refine_ls_shift/su_mean 0.000
_refine_ls_structure_factor_coef Fsqd
_refine_ls_weighting_details 'calc w=1/[\s^2^(Fo^2^)+(0.1000P)^2^+0.9257P] where P=(Fo^2^+2Fc^2^)/3'
_refine_ls_weighting_scheme calc
_refine_ls_wR_factor_gt 0.1479
_refine_ls_wR_factor_ref 0.1968
_reflns_number_gt 4309
_reflns_number_total 7062
_reflns_threshold_expression >2sigma(I)
_cod_data_source_file c4ce02117g2.cif
_cod_data_source_block ups558kt
_cod_depositor_comments 'Adding full bibliography for 7219268--7219274.cif.'
_cod_database_code 7219272

loop_
_symmetry_equiv_pos_as_xyz
'x, y, z'
'-x, -y, -z'

loop_
_atom_site_label
_atom_site_type_symbol
_atom_site_fract_x
_atom_site_fract_y
_atom_site_fract_z
_atom_site_U_iso_or_equiv
_atom_site_adp_type
_atom_site_occupancy
_atom_site_symmetry_multiplicity
_atom_site_calc_flag
_atom_site_refinement_flags
O1 O 0.92574(16) 0.24373(16) 1.05228(12) 0.0486(4) Uani 1 1 d .
H1 H 0.9587 0.2927 1.0766 0.073 Uiso 1 1 calc R
O2 O 1.08942(17) 0.24935(17) 0.92130(12) 0.0538(5) Uani 1 1 d .
O3 O 1.16262(17) -0.03944(19) 0.62656(13) 0.0594(5) Uani 1 1 d .
O4 O 0.99937(16) -0.12647(18) 0.60452(12) 0.0537(5) Uani 1 1 d .
O5 O 0.63739(17) -0.04682(19) 1.04249(13) 0.0572(5) Uani 1 1 d .
H5 H 0.5831 -0.0864 1.0646 0.086 Uiso 1 1 calc R
O6 O 0.66603(17) -0.17626(17) 0.90797(13) 0.0567(5) Uani 1 1 d .
O7 O 0.12335(17) 0.80943(19) 0.43275(13) 0.0573(5) Uani 1 1 d .
H7 H 0.0818 0.8252 0.4886 0.086 Uiso 1 1 calc R
O8 O -0.03447(16) 0.70954(18) 0.42043(14) 0.0601(5) Uani 1 1 d .
O9 O 0.46166(17) 0.83073(18) 0.13197(13) 0.0558(5) Uani 1 1 d .
O10 O 0.48985(19) 0.6985(2) -0.00019(14) 0.0665(6) Uani 1 1 d .
H10 H 0.5460 0.7359 -0.0222 0.100 Uiso 1 1 calc R
O11 O 0.18460(19) 0.42334(18) -0.00402(12) 0.0572(5) Uani 1 1 d .
H11 H 0.1543 0.3704 -0.0261 0.086 Uiso 1 1 calc R
O12 O 0.03719(17) 0.40276(18) 0.13484(13) 0.0574(5) Uani 1 1 d .
N1 N 0.30424(18) 1.0375(2) 0.46233(15) 0.0490(5) Uani 1 1 d .
H1A H 0.2735 0.9890 0.5047 0.059 Uiso 1 1 calc R
N2 N 0.25151(19) 1.1600(2) 0.45485(16) 0.0521(6) Uani 1 1 d .
H2A H 0.1831 1.2008 0.4921 0.063 Uiso 1 1 calc R
C1 C 0.9796(2) -0.0227(2) 0.76060(15) 0.0341(5) Uani 1 1 d .
C2 C 1.0188(2) 0.0664(2) 0.81344(16) 0.0352(5) Uani 1 1 d .
H2 H 1.0899 0.0972 0.7852 0.042 Uiso 1 1 calc R
C3 C 0.95014(19) 0.10931(19) 0.90966(15) 0.0325(5) Uani 1 1 d .
C4 C 0.84329(19) 0.0601(2) 0.95542(16) 0.0348(5) Uani 1 1 d .
H4A H 0.7992 0.0870 1.0182 0.042 Uiso 1 1 calc R
C5 C 0.80522(19) -0.0311(2) 0.90327(16) 0.0349(5) Uani 1 1 d .
C6 C 0.8722(2) -0.0714(2) 0.80522(16) 0.0359(5) Uani 1 1 d .
H6 H 0.8452 -0.1292 0.7711 0.043 Uiso 1 1 calc R
C7 C 1.0546(2) -0.0649(2) 0.65594(16) 0.0385(5) Uani 1 1 d .
C8 C 0.9940(2) 0.2072(2) 0.96262(16) 0.0358(5) Uani 1 1 d .
C9 C 0.6955(2) -0.0900(2) 0.95324(17) 0.0396(5) Uani 1 1 d .
C10 C 0.32541(19) 0.6830(2) 0.14258(16) 0.0353(5) Uani 1 1 d .
C11 C 0.2847(2) 0.5909(2) 0.09313(16) 0.0372(5) Uani 1 1 d .
H11A H 0.3278 0.5615 0.0306 0.045 Uiso 1 1 calc R
C12 C 0.1769(2) 0.5449(2) 0.14140(16) 0.0354(5) Uani 1 1 d .
C13 C 0.1097(2) 0.5918(2) 0.23713(16) 0.0356(5) Uani 1 1 d .
H13 H 0.0384 0.5624 0.2672 0.043 Uiso 1 1 calc R
C14 C 0.15086(19) 0.6828(2) 0.28656(15) 0.0336(5) Uani 1 1 d .
C15 C 0.2596(2) 0.7280(2) 0.23944(16) 0.0356(5) Uani 1 1 d .
H15 H 0.2881 0.7867 0.2714 0.043 Uiso 1 1 calc R
C16 C 0.4337(2) 0.7416(2) 0.08968(17) 0.0394(5) Uani 1 1 d .
C17 C 0.1269(2) 0.4501(2) 0.09007(17) 0.0387(5) Uani 1 1 d .
C18 C 0.0725(2) 0.7368(2) 0.38805(16) 0.0381(5) Uani 1 1 d .
C19 C 0.2850(4) 1.3414(4) 0.3508(3) 0.1073(15) Uani 1 1 d .
H19A H 0.1946 1.3620 0.3548 0.161 Uiso 1 1 calc R
H19B H 0.3282 1.3510 0.2852 0.161 Uiso 1 1 calc R
H19C H 0.3074 1.3956 0.3944 0.161 Uiso 1 1 calc R
C20 C 0.3241(3) 1.2073(3) 0.3792(2) 0.0611(8) Uani 1 1 d .
C21 C 0.4292(3) 1.1102(3) 0.3383(2) 0.0644(8) Uani 1 1 d .
H21 H 0.4953 1.1162 0.2862 0.077 Uiso 1 1 calc R
C22 C 0.4146(2) 1.0029(3) 0.39157(17) 0.0453(6) Uani 1 1 d .
C23 C 0.4949(2) 0.8736(3) 0.37813(17) 0.0455(6) Uani 1 1 d .
C24 C 0.4509(3) 0.7695(3) 0.4210(2) 0.0663(8) Uani 1 1 d .
H24 H 0.3724 0.7811 0.4642 0.080 Uiso 1 1 calc R
C25 C 0.5258(3) 0.6479(3) 0.3983(3) 0.0812(11) Uani 1 1 d .
H25 H 0.4943 0.5809 0.4261 0.097 Uiso 1 1 calc R
C26 C 0.6478(3) 0.6253(3) 0.3343(2) 0.0644(8) Uani 1 1 d .
C27 C 0.6922(3) 0.7292(3) 0.2948(2) 0.0643(8) Uani 1 1 d .
H27 H 0.7724 0.7175 0.2541 0.077 Uiso 1 1 calc R
C28 C 0.6188(2) 0.8507(3) 0.3153(2) 0.0597(7) Uani 1 1 d .
H28 H 0.6512 0.9172 0.2875 0.072 Uiso 1 1 calc R
C29 C 0.7308(4) 0.4926(4) 0.3064(4) 0.1056(10) Uani 1 1 d .
H29 H 0.7990 0.5012 0.2510 0.127 Uiso 1 1 calc R
C30 C 0.7967(4) 0.4405(4) 0.3915(4) 0.1056(10) Uani 1 1 d .
H30A H 0.7337 0.4234 0.4454 0.158 Uiso 1 1 calc R
H30B H 0.8387 0.5008 0.4120 0.158 Uiso 1 1 calc R
H30C H 0.8582 0.3653 0.3694 0.158 Uiso 1 1 calc R
C31 C 0.6582(5) 0.4030(5) 0.2724(6) 0.178(3) Uani 1 1 d .
H31A H 0.5925 0.3892 0.3255 0.267 Uiso 1 1 calc R
H31B H 0.7159 0.3255 0.2506 0.267 Uiso 1 1 calc R
H31C H 0.6205 0.4380 0.2196 0.267 Uiso 1 1 calc R

loop_
_atom_site_aniso_label
_atom_site_aniso_U_11
_atom_site_aniso_U_22
_atom_site_aniso_U_33
_atom_site_aniso_U_23
_atom_site_aniso_U_13
_atom_site_aniso_U_12
O1 0.0521(10) 0.0577(11) 0.0380(9) -0.0164(8) 0.0026(8) -0.0273(8)
O2 0.0592(11) 0.0667(12) 0.0420(10) -0.0119(8) 0.0037(8) -0.0410(9)
O3 0.0567(11) 0.0805(13) 0.0416(10) -0.0145(9) 0.0148(8) -0.0399(10)
O4 0.0527(10) 0.0691(12) 0.0404(9) -0.0197(9) 0.0042(8) -0.0282(9)
O5 0.0533(10) 0.0754(13) 0.0443(10) -0.0108(9) 0.0126(8) -0.0388(9)
O6 0.0551(10) 0.0631(12) 0.0533(11) -0.0149(9) 0.0109(8) -0.0373(9)
O7 0.0567(11) 0.0776(13) 0.0384(10) -0.0229(9) 0.0095(8) -0.0343(10)
O8 0.0473(10) 0.0735(13) 0.0550(11) -0.0252(9) 0.0173(8) -0.0290(9)
O9 0.0547(10) 0.0681(12) 0.0494(10) -0.0126(9) 0.0041(8) -0.0382(9)
O10 0.0660(12) 0.0811(14) 0.0513(11) -0.0222(10) 0.0238(9) -0.0475(11)
O11 0.0719(12) 0.0673(13) 0.0389(10) -0.0153(9) 0.0020(9) -0.0419(10)
O12 0.0555(11) 0.0666(12) 0.0529(11) -0.0190(9) 0.0079(8) -0.0373(9)
N1 0.0391(10) 0.0596(14) 0.0435(12) -0.0002(10) 0.0080(9) -0.0165(10)
N2 0.0375(10) 0.0625(14) 0.0501(13) -0.0038(10) 0.0062(9) -0.0112(10)
C1 0.0356(11) 0.0355(12) 0.0301(11) -0.0030(9) 0.0008(9) -0.0121(9)
C2 0.0341(11) 0.0391(12) 0.0337(11) -0.0002(9) 0.0000(9) -0.0173(9)
C3 0.0336(10) 0.0340(11) 0.0311(11) -0.0001(9) -0.0042(9) -0.0122(9)
C4 0.0335(11) 0.0392(12) 0.0308(11) -0.0025(9) 0.0003(9) -0.0122(9)
C5 0.0320(10) 0.0372(12) 0.0353(12) -0.0003(9) 0.0002(9) -0.0143(9)
C6 0.0382(11) 0.0372(12) 0.0337(12) -0.0037(9) -0.0014(9) -0.0170(9)
C7 0.0415(12) 0.0387(12) 0.0336(12) -0.0037(10) 0.0039(9) -0.0161(10)
C8 0.0359(11) 0.0390(12) 0.0337(12) -0.0027(9) -0.0037(9) -0.0140(9)
C9 0.0356(11) 0.0451(13) 0.0378(12) -0.0033(10) 0.0028(9) -0.0180(10)
C10 0.0311(10) 0.0386(12) 0.0363(12) -0.0026(9) -0.0010(9) -0.0131(9)
C11 0.0362(11) 0.0394(12) 0.0341(12) -0.0064(9) 0.0020(9) -0.0122(9)
C12 0.0351(11) 0.0350(12) 0.0369(12) -0.0045(9) -0.0035(9) -0.0131(9)
C13 0.0315(10) 0.0384(12) 0.0367(12) -0.0033(9) 0.0000(9) -0.0135(9)
C14 0.0335(10) 0.0361(12) 0.0301(11) -0.0040(9) -0.0008(9) -0.0106(9)
C15 0.0345(11) 0.0394(12) 0.0347(12) -0.0041(9) -0.0034(9) -0.0157(9)
C16 0.0338(11) 0.0465(13) 0.0377(12) -0.0051(10) 0.0018(9) -0.0170(10)
C17 0.0391(11) 0.0387(12) 0.0392(12) -0.0072(10) -0.0015(10) -0.0161(10)
C18 0.0390(11) 0.0406(13) 0.0340(12) -0.0052(10) 0.0000(9) -0.0142(10)
C19 0.092(3) 0.080(3) 0.121(4) 0.027(2) 0.023(2) 0.003(2)
C20 0.0494(15) 0.0661(18) 0.0602(17) 0.0100(14) 0.0044(13) -0.0113(13)
C21 0.0485(15) 0.074(2) 0.0575(17) 0.0159(15) 0.0156(13) -0.0102(14)
C22 0.0334(11) 0.0672(17) 0.0340(12) -0.0005(11) 0.0012(9) -0.0159(11)
C23 0.0356(12) 0.0634(16) 0.0367(13) -0.0007(11) -0.0016(10) -0.0142(11)
C24 0.0415(14) 0.073(2) 0.072(2) 0.0106(16) 0.0135(13) -0.0104(13)
C25 0.0613(19) 0.067(2) 0.101(3) 0.0147(19) 0.0146(18) -0.0144(16)
C26 0.0495(15) 0.071(2) 0.0647(19) -0.0025(15) 0.0009(13) -0.0082(14)
C27 0.0431(14) 0.077(2) 0.0623(18) -0.0024(15) 0.0102(13) -0.0094(14)
C28 0.0436(14) 0.0717(19) 0.0586(17) 0.0029(14) 0.0081(12) -0.0192(13)
C29 0.0844(19) 0.0777(19) 0.134(3) 0.0111(17) 0.0085(17) -0.0016(15)
C30 0.0844(19) 0.0777(19) 0.134(3) 0.0111(17) 0.0085(17) -0.0016(15)
C31 0.113(4) 0.117(4) 0.284(9) -0.098(5) 0.007(5) -0.025(3)

loop_
_atom_type_symbol
_atom_type_description
_atom_type_scat_dispersion_real
_atom_type_scat_dispersion_imag
_atom_type_scat_source
C C 0.0033 0.0016 'International Tables Vol C Tables 4.2.6.8 and 6.1.1.4'
H H 0.0000 0.0000 'International Tables Vol C Tables 4.2.6.8 and 6.1.1.4'
N N 0.0061 0.0033 'International Tables Vol C Tables 4.2.6.8 and 6.1.1.4'
O O 0.0106 0.0060 'International Tables Vol C Tables 4.2.6.8 and 6.1.1.4'

loop_
_geom_angle_atom_site_label_1
_geom_angle_atom_site_label_2
_geom_angle_atom_site_label_3
_geom_angle
C8 O1 H1 109.5
C9 O5 H5 109.5
C18 O7 H7 109.5
C16 O10 H10 109.5
C17 O11 H11 109.5
N2 N1 C22 109.8(2)
N2 N1 H1A 125.1
C22 N1 H1A 125.1
C20 N2 N1 109.3(2)
C20 N2 H2A 125.3
N1 N2 H2A 125.3
C2 C1 C6 119.19(19)
C2 C1 C7 119.37(18)
C6 C1 C7 121.45(19)
C1 C2 C3 120.86(18)
C1 C2 H2 119.6
C3 C2 H2 119.6
C4 C3 C2 120.38(19)
C4 C3 C8 120.66(18)
C2 C3 C8 118.96(17)
C5 C4 C3 118.87(19)
C5 C4 H4A 120.6
C3 C4 H4A 120.6
C4 C5 C6 120.61(18)
C4 C5 C9 119.54(19)
C6 C5 C9 119.82(19)
C1 C6 C5 120.06(19)
C1 C6 H6 120.0
C5 C6 H6 120.0
O3 C7 O4 124.8(2)
O3 C7 C1 119.2(2)
O4 C7 C1 115.95(18)
O2 C8 O1 124.0(2)
O2 C8 C3 119.90(19)
O1 C8 C3 116.10(17)
O6 C9 O5 124.43(19)
O6 C9 C5 119.28(19)
O5 C9 C5 116.29(19)
C11 C10 C15 120.72(18)
C11 C10 C16 119.86(19)
C15 C10 C16 119.27(19)
C12 C11 C10 118.74(19)
C12 C11 H11A 120.6
C10 C11 H11A 120.6
C11 C12 C13 120.42(19)
C11 C12 C17 120.64(19)
C13 C12 C17 118.87(18)
C14 C13 C12 120.77(18)
C14 C13 H13 119.6
C12 C13 H13 119.6
C13 C14 C15 119.16(19)
C13 C14 C18 119.65(18)
C15 C14 C18 121.09(19)
C14 C15 C10 120.18(19)
C14 C15 H15 119.9
C10 C15 H15 119.9
O9 C16 O10 123.97(19)
O9 C16 C10 119.00(19)
O10 C16 C10 116.98(19)
O12 C17 O11 124.2(2)
O12 C17 C12 120.73(19)
O11 C17 C12 115.10(18)
O8 C18 O7 125.0(2)
O8 C18 C14 119.23(19)
O7 C18 C14 115.75(18)
C20 C19 H19A 109.5
C20 C19 H19B 109.5
H19A C19 H19B 109.5
C20 C19 H19C 109.5
H19A C19 H19C 109.5
H19B C19 H19C 109.5
N2 C20 C21 107.4(2)
N2 C20 C19 120.9(3)
C21 C20 C19 131.7(3)
C22 C21 C20 107.3(2)
C22 C21 H21 126.4
C20 C21 H21 126.4
N1 C22 C21 106.2(2)
N1 C22 C23 123.6(2)
C21 C22 C23 130.1(2)
C24 C23 C28 117.4(3)
C24 C23 C22 122.7(2)
C28 C23 C22 119.8(2)
C25 C24 C23 120.4(2)
C25 C24 H24 119.8
C23 C24 H24 119.8
C24 C25 C26 122.0(3)
C24 C25 H25 119.0
C26 C25 H25 119.0
C27 C26 C25 117.1(3)
C27 C26 C29 119.8(3)
C25 C26 C29 123.1(3)
C26 C27 C28 121.8(2)
C26 C27 H27 119.1
C28 C27 H27 119.1
C27 C28 C23 121.2(3)
C27 C28 H28 119.4
C23 C28 H28 119.4
C31 C29 C26 113.4(4)
C31 C29 C30 112.3(4)
C26 C29 C30 110.5(4)
C31 C29 H29 106.7
C26 C29 H29 106.7
C30 C29 H29 106.7
C29 C30 H30A 109.5
C29 C30 H30B 109.5
H30A C30 H30B 109.5
C29 C30 H30C 109.5
H30A C30 H30C 109.5
H30B C30 H30C 109.5
C29 C31 H31A 109.5
C29 C31 H31B 109.5
H31A C31 H31B 109.5
C29 C31 H31C 109.5
H31A C31 H31C 109.5
H31B C31 H31C 109.5

loop_
_geom_bond_atom_site_label_1
_geom_bond_atom_site_label_2
_geom_bond_distance
O1 C8 1.340(3)
O1 H1 0.8200
O2 C8 1.264(3)
O3 C7 1.261(3)
O4 C7 1.307(3)
O5 C9 1.323(3)
O5 H5 0.8200
O6 C9 1.278(3)
O7 C18 1.298(3)
O7 H7 0.8200
O8 C18 1.265(3)
O9 C16 1.273(3)
O10 C16 1.326(3)
O10 H10 0.8200
O11 C17 1.345(3)
O11 H11 0.8200
O12 C17 1.261(3)
N1 N2 1.365(3)
N1 C22 1.384(3)
N1 H1A 0.8600
N2 C20 1.360(3)
N2 H2A 0.8600
C1 C2 1.420(3)
C1 C6 1.424(3)
C1 C7 1.549(3)
C2 C3 1.432(3)
C2 H2 0.9300
C3 C4 1.426(3)
C3 C8 1.525(3)
C4 C5 1.426(3)
C4 H4A 0.9300
C5 C6 1.443(3)
C5 C9 1.529(3)
C6 H6 0.9300
C10 C11 1.428(3)
C10 C15 1.437(3)
C10 C16 1.527(3)
C11 C12 1.427(3)
C11 H11A 0.9300
C12 C13 1.433(3)
C12 C17 1.525(3)
C13 C14 1.421(3)
C13 H13 0.9300
C14 C15 1.424(3)
C14 C18 1.553(3)
C15 H15 0.9300
C19 C20 1.523(5)
C19 H19A 0.9600
C19 H19B 0.9600
C19 H19C 0.9600
C20 C21 1.423(4)
C21 C22 1.414(4)
C21 H21 0.9300
C22 C23 1.501(4)
C23 C24 1.419(4)
C23 C28 1.433(3)
C24 C25 1.417(4)
C24 H24 0.9300
C25 C26 1.425(4)
C25 H25 0.9300
C26 C27 1.403(4)
C26 C29 1.557(5)
C27 C28 1.407(4)
C27 H27 0.9300
C28 H28 0.9300
C29 C31 1.527(7)
C29 C30 1.563(7)
C29 H29 0.9800
C30 H30A 0.9600
C30 H30B 0.9600
C30 H30C 0.9600
C31 H31A 0.9600
C31 H31B 0.9600
C31 H31C 0.9600

loop_
_geom_torsion_atom_site_label_1
_geom_torsion_atom_site_label_2
_geom_torsion_atom_site_label_3
_geom_torsion_atom_site_label_4
_geom_torsion
C22 N1 N2 C20 0.9(3)
C6 C1 C2 C3 -1.4(3)
C7 C1 C2 C3 178.8(2)
C1 C2 C3 C4 2.1(3)
C1 C2 C3 C8 -178.6(2)
C2 C3 C4 C5 -0.8(3)
C8 C3 C4 C5 179.9(2)
C3 C4 C5 C6 -1.1(3)
C3 C4 C5 C9 176.7(2)
C2 C1 C6 C5 -0.6(3)
C7 C1 C6 C5 179.3(2)
C4 C5 C6 C1 1.8(3)
C9 C5 C6 C1 -176.0(2)
C2 C1 C7 O3 14.0(3)
C6 C1 C7 O3 -165.8(2)
C2 C1 C7 O4 -166.5(2)
C6 C1 C7 O4 13.6(3)
C4 C3 C8 O2 179.5(2)
C2 C3 C8 O2 0.2(3)
C4 C3 C8 O1 -0.8(3)
C2 C3 C8 O1 179.8(2)
C4 C5 C9 O6 -176.4(2)
C6 C5 C9 O6 1.4(3)
C4 C5 C9 O5 3.3(3)
C6 C5 C9 O5 -178.9(2)
C15 C10 C11 C12 0.4(3)
C16 C10 C11 C12 -175.0(2)
C10 C11 C12 C13 1.0(3)
C10 C11 C12 C17 177.7(2)
C11 C12 C13 C14 -1.5(3)
C17 C12 C13 C14 -178.3(2)
C12 C13 C14 C15 0.5(3)
C12 C13 C14 C18 177.0(2)
C13 C14 C15 C10 0.8(3)
C18 C14 C15 C10 -175.6(2)
C11 C10 C15 C14 -1.3(3)
C16 C10 C15 C14 174.2(2)
C11 C10 C16 O9 174.2(2)
C15 C10 C16 O9 -1.3(3)
C11 C10 C16 O10 -3.3(3)
C15 C10 C16 O10 -178.8(2)
C11 C12 C17 O12 175.0(2)
C13 C12 C17 O12 -8.2(3)
C11 C12 C17 O11 -5.4(3)
C13 C12 C17 O11 171.4(2)
C13 C14 C18 O8 -7.9(3)
C15 C14 C18 O8 168.5(2)
C13 C14 C18 O7 173.1(2)
C15 C14 C18 O7 -10.6(3)
N1 N2 C20 C21 -1.2(3)
N1 N2 C20 C19 177.3(3)
N2 C20 C21 C22 1.1(4)
C19 C20 C21 C22 -177.2(4)
N2 N1 C22 C21 -0.2(3)
N2 N1 C22 C23 -178.8(2)
C20 C21 C22 N1 -0.6(3)
C20 C21 C22 C23 177.9(3)
N1 C22 C23 C24 14.9(4)
C21 C22 C23 C24 -163.4(3)
N1 C22 C23 C28 -168.9(2)
C21 C22 C23 C28 12.9(4)
C28 C23 C24 C25 -2.5(5)
C22 C23 C24 C25 173.9(3)
C23 C24 C25 C26 1.4(6)
C24 C25 C26 C27 0.7(6)
C24 C25 C26 C29 -178.6(4)
C25 C26 C27 C28 -1.5(5)
C29 C26 C27 C28 177.8(3)
C26 C27 C28 C23 0.3(5)
C24 C23 C28 C27 1.7(4)
C22 C23 C28 C27 -174.8(3)
C27 C26 C29 C31 -129.4(5)
C25 C26 C29 C31 49.9(6)
C27 C26 C29 C30 103.5(4)
C25 C26 C29 C30 -77.2(5)
